data_4001684
loop_
_publ_author_name
'Chua, Yong Shen'
'Li, Wen'
'Wu, Guotao'
'Xiong, Zhitao'
'Chen, Ping'

_publ_section_title
;
 From Exothermic to Endothermic Dehydrogenation -- Interaction of
 Monoammoniate of Magnesium Amidoborane and Metal Hydrides
;
_journal_issue 18
_journal_name_full 'Chemistry of Materials'
_journal_page_first 3574
_journal_paper_doi 10.1021/cm301662q
_journal_volume 24
_journal_year 2012
_chemical_formula_sum 'B4 H20 K2 Mg N4'
_chemical_formula_weight 221.93
_space_group_IT_number 88
_symmetry_cell_setting tetragonal
_symmetry_space_group_name_Hall '-I 4ad'
_symmetry_space_group_name_H-M 'I 41/a :2'
_audit_creation_date 2012-05-03T16:55
_audit_creation_method 'from EXP file using GSAS2CIF'
_cell_angle_alpha 90.0
_cell_angle_beta 90.0
_cell_angle_gamma 90.0
_cell_formula_units_Z 4
_cell_length_a 9.5974(17)
_cell_length_b 9.5974
_cell_length_c 13.581(4)
_cell_volume 1250.9(4)
_computing_structure_refinement GSAS
_diffrn_ambient_temperature 298
_diffrn_measurement_device_type X-ray
_diffrn_radiation_probe x-ray
_diffrn_radiation_type 'Cu K\a'
_diffrn_radiation_wavelength 1.540600
_diffrn_radiation_wavelength_wt 1.00
_exptl_absorpt_correction_T_max 1.00000
_exptl_absorpt_correction_T_min 1.00000
_pd_calc_method 'Rietveld Refinement'
_pd_meas_2theta_range_inc 0.026
_pd_meas_2theta_range_max 79.958
_pd_meas_2theta_range_min 10.018
_pd_meas_number_of_points 2691
_pd_phase_name K2MgAB
_pd_proc_2theta_range_inc 0.026
_pd_proc_2theta_range_max 79.96204
_pd_proc_2theta_range_min 10.02204
_pd_proc_info_datetime 2012-05-03T16:55:31
_pd_proc_ls_peak_cutoff 0.01000
_pd_proc_ls_prof_R_factor 0.0246
_pd_proc_ls_prof_wR_expected 0.0251
_pd_proc_ls_prof_wR_factor 0.0327
_pd_proc_number_of_points 2691
_refine_ls_goodness_of_fit_all 1.31
_refine_ls_matrix_type full
_refine_ls_number_parameters 25
_refine_ls_number_restraints 0
_refine_ls_R_Fsqd_factor 0.16372
_refine_ls_shift/su_max 0.06
_refine_ls_shift/su_mean 0.01
_reflns_d_resolution_high 1.200
_reflns_d_resolution_low 7.838
_reflns_limit_h_max 8
_reflns_limit_h_min 0
_reflns_limit_k_max 8
_reflns_limit_k_min 0
_reflns_limit_l_max 11
_reflns_limit_l_min 0
_reflns_number_total 366
_cod_data_source_file cm301662q_si_002.cif
_cod_data_source_block K2MGAB_publ
_cod_depositor_comments
;
The following automatic conversions were performed:

'_geom_bond_publ_flag' value 'N' changed to 'n' according to
/home/saulius/struct/CIF-dictionaries/cif_core.dic dictionary named
'cif_core.dic' version 2.4.2 from 2011-04-26 (71 time).

Automatic conversion script
Id: cif_fix_values 1891 2012-01-12 08:04:46Z andrius 
;
_cod_original_cell_volume 1251.0(4)
_cod_original_sg_symbol_H-M 'I 41/a'
_cod_database_code 4001684
_gsas_exptl_extinct_corr_t_min 1.00000
_gsas_exptl_extinct_corr_t_max 1.00000

loop_
_symmetry_equiv_pos_site_id
_symmetry_equiv_pos_as_xyz
1 +x,+y,+z
2 -y+3/4,+x+1/4,+z+1/4
3 -x+1/2,-y,+z+1/2
4 +y+3/4,-x+3/4,+z+3/4
-1 -x,-y,-z
-2 +y+1/4,-x+3/4,-z+3/4
-3 +x+1/2,+y,-z+1/2
-4 -y+1/4,+x+1/4,-z+1/4
101 +x+1/2,+y+1/2,+z+1/2
102 -y+1/4,+x+3/4,+z+3/4
103 -x,-y+1/2,+z
104 +y+1/4,-x+1/4,+z+1/4
-101 -x+1/2,-y+1/2,-z+1/2
-102 +y+3/4,-x+1/4,-z+1/4
-103 +x,+y+1/2,-z
-104 -y+3/4,+x+3/4,-z+3/4

loop_
_atom_site_type_symbol
_atom_site_label
_atom_site_fract_x
_atom_site_fract_y
_atom_site_fract_z
_atom_site_occupancy
_atom_site_thermal_displace_type
_atom_site_U_iso_or_equiv
_atom_site_symmetry_multiplicity
B B 0.5047(34) 0.4955(28) 0.246(4) 1.0 Uiso 0.022(4) 16
N N 0.6199(19) 0.3895(17) 0.2774(11) 1.0 Uiso 0.022(4) 16
H H1 0.398(4) 0.436(5) 0.216(7) 1.0 Uiso 0.022(4) 16
H H2 0.454(5) 0.557(4) 0.318(6) 1.0 Uiso 0.022(4) 16
H H3 0.548(6) 0.5795(21) 0.1841(33) 1.0 Uiso 0.022(4) 16
H H4 0.660(5) 0.3401(21) 0.2164(15) 1.0 Uiso 0.022(4) 16
H H5 0.7068(26) 0.4420(26) 0.3017(21) 1.0 Uiso 0.022(4) 16
Mg MG 0.5 0.25 0.375 1.0 Uiso 0.01628 4
K K 0.5 0.0 0.0 1.0 Uiso 0.0093(18) 8

loop_
_atom_type_symbol
_atom_type_number_in_cell
_atom_type_scat_dispersion_real
_atom_type_scat_dispersion_imag
_atom_type_scat_Cromer_Mann_a1
_atom_type_scat_Cromer_Mann_a2
_atom_type_scat_Cromer_Mann_a3
_atom_type_scat_Cromer_Mann_a4
_atom_type_scat_Cromer_Mann_b1
_atom_type_scat_Cromer_Mann_b2
_atom_type_scat_Cromer_Mann_b3
_atom_type_scat_Cromer_Mann_b4
_atom_type_scat_Cromer_Mann_c
_atom_type_scat_source
B 16.0 0.000 0.000 2.05450 23.2185 1.33260 1.02100 1.09790 60.3498 0.70680 0.14030 -0.1932 International_Tables_Vol_C
N 16.0 0.000 0.000 12.2126 0.00570 3.13220 9.89330 2.01250 28.9975 1.16630 0.58260 -11.529 International_Tables_Vol_C
H 80.0 0.000 0.000 0.49300 10.5109 0.32291 26.1257 0.14019 3.14236 0.04081 57.7997 0.00304 International_Tables_Vol_C
Mg 4.0 0.000 0.000 5.42040 2.82750 2.17350 79.2611 1.22690 0.38080 2.30730 7.19370 0.85840 International_Tables_Vol_C
K 8.0 0.000 0.000 8.21860 12.7949 7.43980 0.77480 1.05190 213.187 0.86590 41.6841 1.42280 International_Tables_Vol_C

loop_
_geom_bond_atom_site_label_1
_geom_bond_atom_site_label_2
_geom_bond_distance
_geom_bond_site_symmetry_2
_geom_bond_publ_flag
B N 1.56200(26) 1_555 n
B H1 1.23599(20) 1_555 n
B H2 1.23599(23) 1_555 n
B H3 1.23600(20) 1_555 n
B H4 2.1436(4) 1_555 n
B H5 2.14362(34) 1_555 n
B MG 2.936(34) 1_555 n
B K 3.39(4) 2_555 n
B K 3.456(23) -4_555 n
B K 3.34(6) 103_655 n
N B 1.56200(26) 1_555 n
N H4 1.02805(19) 1_555 n
N H5 1.02805(17) 1_555 n
N MG 2.207(15) 1_555 n
H1 B 1.23599(20) 1_555 n
H1 H2 1.87748(32) 1_555 n
H1 H5 1.86(4) -3_455 n
H1 K 3.36(5) -4_555 n
H1 K 3.16(9) 103_655 n
H2 B 1.23599(23) 1_555 n
H2 H1 1.87748(32) 1_555 n
H2 K 3.51(5) 2_555 n
H2 K 2.85(4) -4_555 n
H3 B 1.23600(20) 1_555 n
H3 K 2.69(4) 2_555 n
H3 K 3.41(6) -4_555 n
H3 K 2.65(4) 103_655 n
H4 B 2.1436(4) 1_555 n
H4 N 1.02805(19) 1_555 n
H4 H5 1.58271(27) 1_555 n
H5 B 2.14362(34) 1_555 n
H5 N 1.02805(17) 1_555 n
H5 H1 1.86(4) -3_555 n
H5 H4 1.58271(27) 1_555 n
H5 K 3.067(20) 2_555 n
MG B 2.936(34) 1_555 n
MG B 2.936(34) -2_555 n
MG B 2.936(34) 103_655 n
MG B 2.936(34) -104_434 n
MG N 2.207(15) 1_555 n
MG N 2.207(15) -2_555 n
MG N 2.207(15) 103_655 n
MG N 2.207(15) -104_434 n
K B 3.39(4) 4_454 n
K B 3.39(4) -4_645 n
K B 3.456(23) 102_644 n
K B 3.34(6) 103_655 n
K B 3.456(23) -102_344 n
K B 3.34(6) -103_434 n
K H1 3.36(5) 102_644 n
K H1 3.16(9) 103_655 n
K H1 3.36(5) -102_344 n
K H1 3.16(9) -103_434 n
K H2 3.51(5) 4_454 n
K H2 3.51(5) -4_645 n
K H2 2.85(4) 102_644 n
K H2 2.85(4) -102_344 n
K H3 2.69(4) 4_454 n
K H3 2.69(4) -4_645 n
K H3 3.41(6) 102_644 n
K H3 2.65(4) 103_655 n
K H3 3.41(6) -102_344 n
K H3 2.65(4) -103_434 n
K H5 3.067(20) 4_454 n
K H5 3.067(20) -4_645 n
K K 4.8002(8) 2_545 n
K K 4.8002(8) 4_554 n
K K 4.8002(8) -2_554 n
K K 4.8002(8) -4_545 n
K K 4.7987(9) 103_645 n
K K 4.7987(9) 103_655 n
